data_4505779
loop_
_publ_author_name
'Ma, Bao-Qing'
'Zhang, Yuegang'
'Coppens, Philip'

_publ_section_title
;
 Structural Variation and Supramolecular Isomerism in
 theC-Methylcalix[4]resorcinarene/Bipyridine System
;
_journal_issue 1
_journal_name_full 'Crystal Growth &amp; Design'
_journal_page_first 7
_journal_page_last 13
_journal_paper_doi 10.1021/cg0155595
_journal_volume 2
_journal_year 2002
_chemical_formula_sum 'C59 H71 N4 O12.5'
_chemical_formula_weight 1036.20
_chemical_name_systematic ?
_space_group_IT_number 15
_symmetry_cell_setting monoclinic
_symmetry_space_group_name_Hall '-C 2yc'
_symmetry_space_group_name_H-M 'C 1 2/c 1'
_atom_sites_solution_hydrogens geom
_atom_sites_solution_primary direct
_atom_sites_solution_secondary difmap
_audit_creation_method SHELXL-97
_cell_angle_alpha 90.00
_cell_angle_beta 105.517(2)
_cell_angle_gamma 90.00
_cell_formula_units_Z 8
_cell_length_a 30.608(3)
_cell_length_b 16.8606(16)
_cell_length_c 22.005(2)
_cell_measurement_temperature 90(1)
_cell_volume 10942.2(18)
_computing_cell_refinement SMART
_computing_data_collection 'SMART CCD 1000'
_computing_data_reduction SAINT
_computing_molecular_graphics XP
_computing_publication_material XCIF
_computing_structure_refinement 'SHELXL-97 (Sheldrick, 1997)'
_computing_structure_solution 'SHELXS-97 (Sheldrick, 1990)'
_diffrn_ambient_temperature 90(1)
_diffrn_measured_fraction_theta_full 0.776
_diffrn_measured_fraction_theta_max 0.776
_diffrn_measurement_device_type 'SMART CCD 1000'
_diffrn_radiation_monochromator graphite
_diffrn_radiation_source 'fine-focus sealed tube'
_diffrn_radiation_type MoK\a
_diffrn_radiation_wavelength 0.71073
_diffrn_reflns_av_R_equivalents 0.0728
_diffrn_reflns_av_sigmaI/netI 0.0914
_diffrn_reflns_limit_h_max 40
_diffrn_reflns_limit_h_min -37
_diffrn_reflns_limit_k_max 20
_diffrn_reflns_limit_k_min -14
_diffrn_reflns_limit_l_max 28
_diffrn_reflns_limit_l_min -24
_diffrn_reflns_number 20765
_diffrn_reflns_theta_full 28.66
_diffrn_reflns_theta_max 28.66
_diffrn_reflns_theta_min 1.58
_exptl_absorpt_coefficient_mu 0.088
_exptl_crystal_colour yellow
_exptl_crystal_density_diffrn 1.258
_exptl_crystal_density_method 'not measured'
_exptl_crystal_description block
_exptl_crystal_F_000 4424
_exptl_crystal_size_max 0.20
_exptl_crystal_size_mid 0.10
_exptl_crystal_size_min 0.10
_refine_diff_density_max 0.922
_refine_diff_density_min -0.452
_refine_diff_density_rms 0.078
_refine_ls_extinction_coef 0.00128(12)
_refine_ls_extinction_expression Fc^*^=kFc[1+0.001xFc^2^\l^3^/sin(2\q)]^-1/4^
_refine_ls_extinction_method SHELXL
_refine_ls_goodness_of_fit_ref 0.935
_refine_ls_hydrogen_treatment mixed
_refine_ls_matrix_type full
_refine_ls_number_parameters 934
_refine_ls_number_reflns 10936
_refine_ls_number_restraints 0
_refine_ls_restrained_S_all 0.935
_refine_ls_R_factor_all 0.0980
_refine_ls_R_factor_gt 0.0587
_refine_ls_shift/su_max 0.006
_refine_ls_shift/su_mean 0.000
_refine_ls_structure_factor_coef Fsqd
_refine_ls_weighting_details 'calc w=1/[\s^2^(Fo^2^)+(0.0956P)^2^+0.0000P] where P=(Fo^2^+2Fc^2^)/3'
_refine_ls_weighting_scheme calc
_refine_ls_wR_factor_gt 0.1492
_refine_ls_wR_factor_ref 0.1730
_reflns_number_gt 6577
_reflns_number_total 10936
_reflns_threshold_expression >2sigma(I)
_cod_data_source_file cg0155595_s1.cif
_cod_data_source_block Compound_5
_cod_original_sg_symbol_H-M C2/c
_cod_original_formula_sum 'C59 H71 N4 O12.50'
_cod_database_code 4505779

loop_
_symmetry_equiv_pos_as_xyz
'x, y, z'
'-x, y, -z+1/2'
'x+1/2, y+1/2, z'
'-x+1/2, y+1/2, -z+1/2'
'-x, -y, -z'
'x, -y, z-1/2'
'-x+1/2, -y+1/2, -z'
'x+1/2, -y+1/2, z-1/2'

loop_
_atom_site_label
_atom_site_type_symbol
_atom_site_fract_x
_atom_site_fract_y
_atom_site_fract_z
_atom_site_U_iso_or_equiv
_atom_site_adp_type
_atom_site_occupancy
_atom_site_symmetry_multiplicity
_atom_site_calc_flag
_atom_site_refinement_flags
O1 O 0.71621(5) 0.61588(12) 0.12076(8) 0.0221(5) Uani 1 1 d .
O2 O 0.60519(6) 0.62210(12) 0.23875(8) 0.0221(5) Uani 1 1 d .
H2 H 0.6278(12) 0.622(2) 0.2642(18) 0.048(11) Uiso 1 1 d .
O3 O 0.45809(6) 0.60819(12) 0.18627(9) 0.0214(4) Uani 1 1 d .
H3 H 0.4399(12) 0.616(2) 0.2128(18) 0.054(11) Uiso 1 1 d .
O4 O 0.46026(6) 0.89480(12) 0.18733(9) 0.0213(5) Uani 1 1 d .
H4 H 0.4433(14) 0.891(2) 0.213(2) 0.066(13) Uiso 1 1 d .
O5 O 0.60220(6) 0.86867(12) 0.24782(8) 0.0218(5) Uani 1 1 d .
H5 H 0.6242(12) 0.875(2) 0.2811(18) 0.048(10) Uiso 1 1 d .
O6 O 0.72236(5) 0.86313(12) 0.14519(8) 0.0194(4) Uani 1 1 d .
H6 H 0.7366(11) 0.835(2) 0.1892(17) 0.050(10) Uiso 1 1 d .
O7 O 0.72187(6) 0.90508(12) -0.05201(8) 0.0211(4) Uani 1 1 d .
H7 H 0.7449(11) 0.894(2) -0.0754(16) 0.041(9) Uiso 1 1 d .
O8 O 0.70595(6) 0.62249(12) -0.08200(8) 0.0202(4) Uani 1 1 d .
H8 H 0.7289(13) 0.630(2) -0.1002(19) 0.065(12) Uiso 1 1 d .
O9 O 0.37959(7) 0.74337(14) -0.04998(10) 0.0317(5) Uani 1 1 d .
H9 H 0.3993(16) 0.771(3) -0.066(2) 0.088(16) Uiso 1 1 d .
O10 O 0.72285(6) 0.88185(13) 0.76461(9) 0.0266(5) Uani 1 1 d .
H10 H 0.6971(15) 0.872(3) 0.774(2) 0.082(15) Uiso 1 1 d .
O11 O 0.32431(11) 0.6573(2) -0.14656(15) 0.0770(11) Uani 1 1 d .
O40 O 0.76342(7) 0.78385(18) 0.25070(11) 0.0346(6) Uani 1 1 d .
H400 H 0.7856(15) 0.803(3) 0.282(2) 0.072(14) Uiso 1 1 d .
H401 H 0.7675(15) 0.736(3) 0.245(2) 0.072(17) Uiso 1 1 d .
C1 C 0.67138(7) 0.61639(16) 0.12216(11) 0.0162(6) Uani 1 1 d .
C2 C 0.66080(8) 0.62178(17) 0.17929(12) 0.0183(6) Uani 1 1 d .
H2A H 0.6844(9) 0.6317(17) 0.2176(14) 0.025(8) Uiso 1 1 d .
C3 C 0.61592(8) 0.61760(17) 0.18223(11) 0.0172(6) Uani 1 1 d .
C4 C 0.58075(7) 0.60625(16) 0.12697(11) 0.0163(6) Uani 1 1 d .
C5 C 0.59266(8) 0.60429(16) 0.06979(12) 0.0157(6) Uani 1 1 d .
H5A H 0.5701(9) 0.5961(17) 0.0333(14) 0.026(8) Uiso 1 1 d .
C6 C 0.63742(8) 0.60941(16) 0.06478(11) 0.0153(5) Uani 1 1 d .
C7 C 0.53211(8) 0.59805(17) 0.13205(12) 0.0178(6) Uani 1 1 d .
H7A H 0.5334(9) 0.5596(17) 0.1718(13) 0.022(7) Uiso 1 1 d .
C8 C 0.50077(8) 0.5555(2) 0.07506(13) 0.0228(6) Uani 1 1 d .
H8C H 0.4958(9) 0.5849(17) 0.0399(14) 0.016(7) Uiso 1 1 d .
H8B H 0.5116(9) 0.498(2) 0.0691(13) 0.025(8) Uiso 1 1 d .
H8A H 0.4714(9) 0.5466(17) 0.0864(13) 0.021(7) Uiso 1 1 d .
C9 C 0.51220(7) 0.67739(17) 0.14495(11) 0.0175(6) Uani 1 1 d .
C10 C 0.47557(7) 0.67939(17) 0.17227(11) 0.0178(6) Uani 1 1 d .
C11 C 0.45752(8) 0.75121(18) 0.18555(11) 0.0190(6) Uani 1 1 d .
H11A H 0.4332(10) 0.7545(17) 0.2083(14) 0.028(8) Uiso 1 1 d .
C12 C 0.47655(8) 0.82265(17) 0.17335(11) 0.0176(6) Uani 1 1 d .
C13 C 0.51362(7) 0.82405(17) 0.14683(11) 0.0168(6) Uani 1 1 d .
C14 C 0.53009(8) 0.75048(17) 0.13302(11) 0.0176(6) Uani 1 1 d .
H14A H 0.5583(10) 0.7481(17) 0.1186(14) 0.029(8) Uiso 1 1 d .
C15 C 0.53431(8) 0.90294(17) 0.13548(12) 0.0179(6) Uani 1 1 d .
H15A H 0.5332(9) 0.9429(18) 0.1717(14) 0.027(8) Uiso 1 1 d .
C16 C 0.50544(9) 0.9422(2) 0.07472(13) 0.0234(7) Uani 1 1 d .
H16C H 0.5039(9) 0.9128(19) 0.0380(15) 0.027(8) Uiso 1 1 d .
H16B H 0.4734(10) 0.9484(18) 0.0765(14) 0.030(8) Uiso 1 1 d .
H16A H 0.5182(11) 0.999(2) 0.0685(15) 0.040(9) Uiso 1 1 d .
C17 C 0.58459(7) 0.89519(16) 0.13726(11) 0.0161(6) Uani 1 1 d .
C18 C 0.61656(8) 0.87579(17) 0.19374(11) 0.0171(6) Uani 1 1 d .
C19 C 0.66216(8) 0.86380(17) 0.19685(11) 0.0170(6) Uani 1 1 d .
H19A H 0.6843(8) 0.8463(16) 0.2378(12) 0.014(7) Uiso 1 1 d .
C20 C 0.67700(7) 0.87404(16) 0.14238(11) 0.0151(5) Uani 1 1 d .
C21 C 0.64696(8) 0.89700(16) 0.08535(11) 0.0156(5) Uani 1 1 d .
C22 C 0.60113(8) 0.90561(17) 0.08451(12) 0.0167(6) Uani 1 1 d .
H22A H 0.5794(10) 0.9203(19) 0.0460(16) 0.037(9) Uiso 1 1 d .
C23 C 0.66399(8) 0.91035(17) 0.02720(11) 0.0174(6) Uani 1 1 d .
H23A H 0.6923(10) 0.9386(19) 0.0429(14) 0.032(8) Uiso 1 1 d .
C24 C 0.63159(9) 0.96157(19) -0.02309(13) 0.0211(6) Uani 1 1 d .
H24C H 0.6002(10) 0.9318(19) -0.0448(14) 0.032(8) Uiso 1 1 d .
H24B H 0.6241(9) 1.0120(19) -0.0054(14) 0.025(8) Uiso 1 1 d .
H24A H 0.6427(9) 0.9748(18) -0.0587(14) 0.026(8) Uiso 1 1 d .
C25 C 0.67499(7) 0.83286(17) -0.00103(11) 0.0162(6) Uani 1 1 d .
C26 C 0.70387(8) 0.83319(17) -0.04138(11) 0.0174(6) Uani 1 1 d .
C27 C 0.71380(8) 0.76389(17) -0.06833(11) 0.0172(6) Uani 1 1 d .
H27A H 0.7345(9) 0.7644(17) -0.0968(13) 0.022(7) Uiso 1 1 d .
C28 C 0.69612(7) 0.69208(17) -0.05512(11) 0.0168(6) Uani 1 1 d .
C29 C 0.66815(7) 0.68810(16) -0.01363(11) 0.0160(6) Uani 1 1 d .
C30 C 0.65827(8) 0.75937(17) 0.01157(11) 0.0166(6) Uani 1 1 d .
H30A H 0.6402(9) 0.7593(16) 0.0423(13) 0.020(7) Uiso 1 1 d .
C31 C 0.64979(8) 0.60839(17) 0.00206(11) 0.0169(6) Uani 1 1 d .
H31A H 0.6741(8) 0.5689(16) 0.0067(11) 0.010(6) Uiso 1 1 d .
C32 C 0.61070(9) 0.5805(2) -0.05360(13) 0.0219(6) Uani 1 1 d .
H32C H 0.5846(10) 0.6159(18) -0.0648(13) 0.022(7) Uiso 1 1 d .
H32B H 0.6206(10) 0.5793(19) -0.0953(15) 0.034(8) Uiso 1 1 d .
H32A H 0.5987(9) 0.5302(19) -0.0456(13) 0.024(8) Uiso 1 1 d .
C33 C 0.81486(8) 0.93678(19) 0.62531(12) 0.0236(6) Uani 1 1 d .
H33A H 0.8370(10) 0.9840(19) 0.6449(15) 0.035(9) Uiso 1 1 d .
C34 C 0.78289(8) 0.94247(19) 0.56725(12) 0.0202(6) Uani 1 1 d .
H34A H 0.7799(9) 0.9901(19) 0.5443(14) 0.021(8) Uiso 1 1 d .
C35 C 0.75485(8) 0.87724(17) 0.54519(12) 0.0176(6) Uani 1 1 d .
C36 C 0.75850(8) 0.81144(19) 0.58414(12) 0.0202(6) Uani 1 1 d .
H36A H 0.7415(11) 0.764(2) 0.5780(15) 0.036(9) Uiso 1 1 d .
C37 C 0.79166(8) 0.81069(19) 0.64151(13) 0.0222(6) Uani 1 1 d .
H37A H 0.7945(9) 0.7627(17) 0.6702(13) 0.018(7) Uiso 1 1 d .
C38 C 0.72303(8) 0.87929(17) 0.48114(12) 0.0182(6) Uani 1 1 d .
C39 C 0.73658(9) 0.91188(18) 0.43050(12) 0.0219(6) Uani 1 1 d .
H39A H 0.7658(10) 0.9349(18) 0.4341(13) 0.027(8) Uiso 1 1 d .
C40 C 0.70695(9) 0.91101(18) 0.37062(13) 0.0238(6) Uani 1 1 d .
H40A H 0.7169(9) 0.9333(17) 0.3328(13) 0.022(7) Uiso 1 1 d .
C41 C 0.65173(8) 0.84938(18) 0.40734(12) 0.0225(6) Uani 1 1 d .
H41A H 0.6205(10) 0.8315(18) 0.3958(14) 0.030(8) Uiso 1 1 d .
C42 C 0.67927(8) 0.84762(18) 0.46866(12) 0.0203(6) Uani 1 1 d .
H42A H 0.6680(9) 0.8235(17) 0.5014(13) 0.018(7) Uiso 1 1 d .
C43 C 0.61364(9) 0.9278(2) 0.79406(14) 0.0298(7) Uani 1 1 d .
H43A H 0.6202(10) 0.979(2) 0.7816(14) 0.030(9) Uiso 1 1 d .
C44 C 0.57633(9) 0.9188(2) 0.81794(13) 0.0271(7) Uani 1 1 d .
H44A H 0.5573(9) 0.9658(19) 0.8202(13) 0.025(8) Uiso 1 1 d .
C45 C 0.56749(8) 0.84469(19) 0.83918(13) 0.0258(7) Uani 1 1 d .
C46 C 0.59608(9) 0.7821(2) 0.83436(15) 0.0305(7) Uani 1 1 d .
H46A H 0.5914(11) 0.734(2) 0.8455(16) 0.039(11) Uiso 1 1 d .
C47 C 0.63218(9) 0.7965(2) 0.80873(14) 0.0296(7) Uani 1 1 d .
H47A H 0.6532(10) 0.7532(18) 0.8053(14) 0.025(8) Uiso 1 1 d .
C48 C 0.52840(9) 0.83192(19) 0.86643(13) 0.0281(7) Uani 1 1 d .
C49 C 0.48674(9) 0.8663(2) 0.83937(14) 0.0339(8) Uani 1 1 d .
H49A H 0.4822(11) 0.909(2) 0.8013(17) 0.048(10) Uiso 1 1 d .
C50 C 0.45064(10) 0.8510(2) 0.86467(15) 0.0402(9) Uani 1 1 d .
H50A H 0.4228(13) 0.873(2) 0.8411(18) 0.059(11) Uiso 1 1 d .
C51 C 0.49500(10) 0.7757(2) 0.94372(16) 0.0391(8) Uani 1 1 d .
H51A H 0.4978(11) 0.746(2) 0.9827(17) 0.044(10) Uiso 1 1 d .
C52 C 0.53261(10) 0.7871(2) 0.92108(15) 0.0353(8) Uani 1 1 d .
H52A H 0.5645(12) 0.765(2) 0.9419(17) 0.050(10) Uiso 1 1 d .
C53 C 0.40501(10) 0.6974(2) 0.00303(15) 0.0365(8) Uani 1 1 d .
H53B H 0.4299(12) 0.662(2) -0.0112(18) 0.059(11) Uiso 1 1 d .
H53A H 0.4240(12) 0.737(2) 0.0379(19) 0.055(11) Uiso 1 1 d .
C54 C 0.37323(11) 0.6483(2) 0.02872(17) 0.0365(8) Uani 1 1 d .
H54C H 0.3510(12) 0.683(2) 0.0395(16) 0.043(10) Uiso 1 1 d .
H54B H 0.3605(12) 0.612(2) -0.0093(19) 0.057(11) Uiso 1 1 d .
H54A H 0.3917(12) 0.617(2) 0.0710(19) 0.056(11) Uiso 1 1 d .
C55 C 0.72061(9) 0.9357(2) 0.71285(13) 0.0260(7) Uani 1 1 d .
H55B H 0.7505(11) 0.9344(19) 0.7062(14) 0.035(9) Uiso 1 1 d .
H55A H 0.7169(10) 0.991(2) 0.7270(14) 0.030(9) Uiso 1 1 d .
C56 C 0.68247(10) 0.9154(3) 0.65585(15) 0.0320(8) Uani 1 1 d .
H56C H 0.6836(10) 0.9435(19) 0.6221(16) 0.029(8) Uiso 1 1 d .
H56B H 0.6539(12) 0.927(2) 0.6652(16) 0.048(10) Uiso 1 1 d .
H56A H 0.6848(12) 0.860(2) 0.6453(17) 0.050(12) Uiso 1 1 d .
C57 C 0.3561(4) 0.5962(4) -0.1624(3) 0.202(6) Uani 1 1 d .
H57A H 0.3861 0.6039 -0.1319 0.242 Uiso 1 1 calc R
H57B H 0.3451 0.5434 -0.1534 0.242 Uiso 1 1 calc R
C58 C 0.5000 0.4055(8) 0.2500 0.188(7) Uani 1 2 d S
C80 C 0.3629(5) 0.5921(7) -0.2156(7) 0.286(10) Uani 1 1 d .
H80A H 0.3833 0.5476 -0.2167 0.429 Uiso 1 1 calc R
H80B H 0.3767 0.6415 -0.2246 0.429 Uiso 1 1 calc R
H80C H 0.3339 0.5838 -0.2473 0.429 Uiso 1 1 calc R
O50 O 0.4683(3) 0.4275(5) 0.1983(3) 0.192(4) Uani 0.50 1 d P
C59 C 0.4683(3) 0.4275(5) 0.1983(3) 0.192(4) Uani 0.50 1 d P
N1 N 0.82023(7) 0.87224(15) 0.66167(10) 0.0227(5) Uani 1 1 d .
N2 N 0.66499(7) 0.87938(15) 0.35840(10) 0.0227(5) Uani 1 1 d .
N3 N 0.64140(7) 0.86803(17) 0.78903(11) 0.0276(6) Uani 1 1 d .
N4 N 0.45354(8) 0.80612(18) 0.91521(13) 0.0405(7) Uani 1 1 d .
H1 H 0.7359(15) 0.619(3) 0.164(2) 0.091(15) Uiso 1 1 d .
H11 H 0.3429(15) 0.693(3) -0.119(2) 0.074(14) Uiso 1 1 d .

loop_
_atom_site_aniso_label
_atom_site_aniso_U_11
_atom_site_aniso_U_22
_atom_site_aniso_U_33
_atom_site_aniso_U_23
_atom_site_aniso_U_13
_atom_site_aniso_U_12
O1 0.0116(8) 0.0371(14) 0.0202(9) -0.0004(9) 0.0086(7) 0.0008(8)
O2 0.0137(8) 0.0399(14) 0.0137(9) 0.0010(8) 0.0058(7) 0.0005(8)
O3 0.0175(8) 0.0249(13) 0.0255(10) 0.0003(8) 0.0120(7) -0.0024(8)
O4 0.0173(8) 0.0272(14) 0.0235(9) 0.0003(8) 0.0124(7) 0.0026(8)
O5 0.0147(8) 0.0393(14) 0.0133(9) 0.0024(8) 0.0070(7) -0.0009(8)
O6 0.0127(8) 0.0281(13) 0.0196(9) 0.0009(8) 0.0081(7) 0.0005(7)
O7 0.0221(9) 0.0216(13) 0.0247(9) 0.0009(8) 0.0150(7) -0.0020(8)
O8 0.0215(9) 0.0203(13) 0.0229(9) -0.0020(8) 0.0130(7) -0.0003(8)
O9 0.0251(10) 0.0404(16) 0.0328(11) 0.0093(10) 0.0135(9) 0.0031(9)
O10 0.0175(9) 0.0395(15) 0.0234(10) 0.0077(9) 0.0064(7) 0.0005(9)
O11 0.095(2) 0.048(2) 0.0593(19) 0.0012(15) -0.0297(17) -0.0068(17)
O40 0.0298(11) 0.0366(18) 0.0328(12) 0.0042(11) 0.0004(9) 0.0035(10)
C1 0.0125(10) 0.0180(17) 0.0209(12) 0.0010(11) 0.0093(9) 0.0001(10)
C2 0.0151(11) 0.0234(18) 0.0170(12) -0.0004(11) 0.0054(9) 0.0009(10)
C3 0.0165(11) 0.0216(17) 0.0161(12) 0.0021(11) 0.0089(9) 0.0023(10)
C4 0.0128(10) 0.0187(17) 0.0189(12) -0.0011(11) 0.0072(9) 0.0003(10)
C5 0.0142(11) 0.0177(17) 0.0155(11) -0.0005(11) 0.0043(9) 0.0002(10)
C6 0.0175(11) 0.0124(16) 0.0181(12) -0.0001(11) 0.0083(9) 0.0007(10)
C7 0.0139(11) 0.0220(17) 0.0193(12) -0.0028(12) 0.0076(9) -0.0010(10)
C8 0.0149(12) 0.030(2) 0.0241(14) -0.0034(13) 0.0067(10) -0.0038(11)
C9 0.0122(10) 0.0258(18) 0.0149(11) -0.0021(11) 0.0045(9) -0.0012(10)
C10 0.0124(10) 0.0244(18) 0.0174(12) -0.0003(11) 0.0050(9) -0.0038(10)
C11 0.0150(11) 0.0280(19) 0.0153(12) -0.0012(11) 0.0066(9) -0.0001(11)
C12 0.0135(11) 0.0241(18) 0.0157(11) -0.0011(11) 0.0049(9) 0.0019(10)
C13 0.0128(10) 0.0240(18) 0.0142(11) -0.0011(11) 0.0045(9) 0.0003(10)
C14 0.0123(11) 0.0269(18) 0.0150(11) 0.0003(11) 0.0063(9) -0.0009(10)
C15 0.0141(11) 0.0245(18) 0.0169(12) -0.0010(11) 0.0073(9) 0.0009(10)
C16 0.0164(12) 0.033(2) 0.0218(14) 0.0048(13) 0.0075(10) 0.0047(12)
C17 0.0141(11) 0.0173(17) 0.0182(12) 0.0001(11) 0.0067(9) -0.0008(10)
C18 0.0171(11) 0.0211(17) 0.0160(11) -0.0022(11) 0.0092(9) -0.0020(10)
C19 0.0161(11) 0.0194(17) 0.0163(12) -0.0002(11) 0.0056(9) -0.0011(10)
C20 0.0127(10) 0.0155(16) 0.0192(12) -0.0012(11) 0.0078(9) -0.0002(9)
C21 0.0165(11) 0.0152(16) 0.0176(12) -0.0014(10) 0.0087(9) -0.0015(10)
C22 0.0167(11) 0.0172(17) 0.0169(12) 0.0021(11) 0.0055(9) 0.0015(10)
C23 0.0160(11) 0.0211(18) 0.0174(12) 0.0009(11) 0.0082(9) -0.0019(10)
C24 0.0231(13) 0.024(2) 0.0197(13) 0.0019(12) 0.0123(11) 0.0024(11)
C25 0.0136(11) 0.0212(17) 0.0145(11) 0.0009(11) 0.0049(9) 0.0009(10)
C26 0.0139(11) 0.0230(18) 0.0171(12) 0.0019(11) 0.0073(9) -0.0024(10)
C27 0.0152(11) 0.0219(18) 0.0170(12) 0.0009(11) 0.0085(9) 0.0010(10)
C28 0.0140(11) 0.0224(18) 0.0153(11) -0.0030(11) 0.0059(9) 0.0010(10)
C29 0.0132(11) 0.0202(17) 0.0163(11) 0.0005(11) 0.0068(9) 0.0000(10)
C30 0.0130(11) 0.0233(18) 0.0151(11) 0.0000(11) 0.0063(9) -0.0001(10)
C31 0.0154(11) 0.0198(17) 0.0176(12) -0.0003(11) 0.0084(9) 0.0011(10)
C32 0.0199(13) 0.027(2) 0.0212(13) -0.0041(12) 0.0096(10) -0.0056(12)
C33 0.0203(12) 0.032(2) 0.0217(13) -0.0031(13) 0.0109(10) -0.0055(12)
C34 0.0220(12) 0.0220(19) 0.0189(12) 0.0017(12) 0.0094(10) -0.0029(11)
C35 0.0149(11) 0.0213(18) 0.0189(12) -0.0023(11) 0.0086(9) 0.0019(10)
C36 0.0185(12) 0.0217(19) 0.0226(13) -0.0024(12) 0.0092(10) 0.0001(11)
C37 0.0221(12) 0.025(2) 0.0219(13) 0.0021(13) 0.0108(10) 0.0057(11)
C38 0.0200(12) 0.0168(17) 0.0187(12) -0.0017(11) 0.0069(9) 0.0011(10)
C39 0.0209(12) 0.0228(18) 0.0237(13) 0.0005(12) 0.0091(10) -0.0020(11)
C40 0.0263(13) 0.0255(19) 0.0205(13) 0.0011(12) 0.0081(11) 0.0000(12)
C41 0.0177(12) 0.0275(19) 0.0231(13) -0.0027(12) 0.0069(10) 0.0015(11)
C42 0.0190(12) 0.0229(18) 0.0205(13) -0.0014(12) 0.0078(10) 0.0012(11)
C43 0.0295(15) 0.035(2) 0.0256(14) 0.0004(14) 0.0085(12) -0.0084(14)
C44 0.0265(14) 0.031(2) 0.0246(14) -0.0009(13) 0.0076(11) 0.0004(13)
C45 0.0195(12) 0.033(2) 0.0241(13) 0.0029(13) 0.0054(10) 0.0022(12)
C46 0.0258(14) 0.031(2) 0.0362(17) 0.0086(16) 0.0115(12) 0.0049(13)
C47 0.0204(13) 0.039(2) 0.0301(15) 0.0063(14) 0.0085(11) 0.0066(13)
C48 0.0235(13) 0.032(2) 0.0301(15) 0.0011(13) 0.0102(11) 0.0017(12)
C49 0.0240(14) 0.050(2) 0.0287(15) 0.0085(15) 0.0091(12) 0.0081(14)
C50 0.0227(14) 0.067(3) 0.0312(16) 0.0074(16) 0.0070(12) 0.0090(15)
C51 0.0306(16) 0.051(3) 0.0373(18) 0.0073(17) 0.0108(13) -0.0004(15)
C52 0.0242(14) 0.046(2) 0.0361(17) 0.0061(16) 0.0094(12) 0.0002(14)
C53 0.0270(15) 0.051(3) 0.0330(17) 0.0070(16) 0.0106(13) 0.0029(15)
C54 0.0359(17) 0.037(2) 0.0404(19) 0.0062(17) 0.0177(15) 0.0062(15)
C55 0.0214(13) 0.030(2) 0.0283(15) 0.0039(14) 0.0102(11) 0.0036(12)
C56 0.0295(16) 0.042(3) 0.0251(15) 0.0102(16) 0.0086(12) 0.0062(14)
C57 0.410(15) 0.039(4) 0.068(4) -0.034(3) -0.092(6) 0.110(6)
C58 0.145(10) 0.169(12) 0.169(12) 0.000 -0.098(9) 0.000
C80 0.376(17) 0.209(12) 0.408(19) 0.209(13) 0.337(17) 0.196(12)
O50 0.266(10) 0.168(7) 0.123(6) -0.014(5) 0.018(6) -0.094(7)
C59 0.266(10) 0.168(7) 0.123(6) -0.014(5) 0.018(6) -0.094(7)
N1 0.0182(10) 0.0344(17) 0.0170(10) 0.0005(10) 0.0075(8) 0.0004(10)
N2 0.0211(10) 0.0270(16) 0.0203(11) -0.0008(10) 0.0060(8) 0.0021(9)
N3 0.0203(11) 0.0404(18) 0.0225(12) 0.0018(12) 0.0063(9) -0.0031(11)
N4 0.0258(12) 0.058(2) 0.0415(16) 0.0035(14) 0.0149(11) 0.0010(12)

loop_
_atom_type_symbol
_atom_type_description
_atom_type_scat_dispersion_real
_atom_type_scat_dispersion_imag
_atom_type_scat_source
C C 0.0033 0.0016 'International Tables Vol C Tables 4.2.6.8 and 6.1.1.4'
H H 0.0000 0.0000 'International Tables Vol C Tables 4.2.6.8 and 6.1.1.4'
N N 0.0061 0.0033 'International Tables Vol C Tables 4.2.6.8 and 6.1.1.4'
O O 0.0106 0.0060 'International Tables Vol C Tables 4.2.6.8 and 6.1.1.4'

loop_
_geom_angle_atom_site_label_1
_geom_angle_atom_site_label_2
_geom_angle_atom_site_label_3
_geom_angle
_geom_angle_site_symmetry_1
_geom_angle_site_symmetry_3
O1 C1 C2 119.8(2) . .
O1 C1 C6 118.6(2) . .
C2 C1 C6 121.6(2) . .
C1 C2 C3 120.8(2) . .
O2 C3 C2 121.2(2) . .
O2 C3 C4 118.6(2) . .
C2 C3 C4 120.2(2) . .
C5 C4 C3 117.2(2) . .
C5 C4 C7 123.8(2) . .
C3 C4 C7 119.0(2) . .
C4 C5 C6 124.2(2) . .
C5 C6 C1 115.8(2) . .
C5 C6 C31 123.6(2) . .
C1 C6 C31 120.6(2) . .
C9 C7 C4 112.3(2) . .
C9 C7 C8 111.5(2) . .
C4 C7 C8 112.9(2) . .
C14 C9 C10 117.0(2) . .
C14 C9 C7 122.7(2) . .
C10 C9 C7 120.2(2) . .
O3 C10 C11 120.6(2) . .
O3 C10 C9 118.3(2) . .
C11 C10 C9 121.1(2) . .
C10 C11 C12 120.0(2) . .
O4 C12 C11 121.6(2) . .
O4 C12 C13 117.2(2) . .
C11 C12 C13 121.2(2) . .
C14 C13 C12 116.8(2) . .
C14 C13 C15 123.2(2) . .
C12 C13 C15 120.0(2) . .
C9 C14 C13 123.8(2) . .
C13 C15 C17 112.3(2) . .
C13 C15 C16 110.5(2) . .
C17 C15 C16 113.4(2) . .
C22 C17 C18 116.4(2) . .
C22 C17 C15 123.5(2) . .
C18 C17 C15 120.0(2) . .
O5 C18 C19 119.4(2) . .
O5 C18 C17 118.6(2) . .
C19 C18 C17 122.0(2) . .
C18 C19 C20 119.3(2) . .
O6 C20 C21 119.2(2) . .
O6 C20 C19 119.7(2) . .
C21 C20 C19 121.1(2) . .
C20 C21 C22 117.1(2) . .
C20 C21 C23 120.3(2) . .
C22 C21 C23 122.6(2) . .
C17 C22 C21 124.0(2) . .
C21 C23 C25 112.3(2) . .
C21 C23 C24 112.8(2) . .
C25 C23 C24 111.0(2) . .
C30 C25 C26 116.9(2) . .
C30 C25 C23 123.2(2) . .
C26 C25 C23 119.8(2) . .
O7 C26 C27 121.9(2) . .
O7 C26 C25 117.2(2) . .
C27 C26 C25 120.9(2) . .
C26 C27 C28 120.3(2) . .
O8 C28 C27 120.6(2) . .
O8 C28 C29 118.4(2) . .
C27 C28 C29 121.0(2) . .
C30 C29 C28 116.8(2) . .
C30 C29 C31 122.5(2) . .
C28 C29 C31 120.7(2) . .
C29 C30 C25 123.9(2) . .
C6 C31 C29 112.9(2) . .
C6 C31 C32 113.3(2) . .
C29 C31 C32 110.0(2) . .
N1 C33 C34 123.4(3) . .
C33 C34 C35 118.7(3) . .
C36 C35 C34 118.2(2) . .
C36 C35 C38 121.9(2) . .
C34 C35 C38 119.8(2) . .
C35 C36 C37 119.1(3) . .
N1 C37 C36 122.7(3) . .
C42 C38 C39 117.7(2) . .
C42 C38 C35 121.9(2) . .
C39 C38 C35 120.4(2) . .
C40 C39 C38 119.6(2) . .
N2 C40 C39 122.7(3) . .
N2 C41 C42 123.5(2) . .
C41 C42 C38 118.9(2) . .
N3 C43 C44 123.6(3) . .
C45 C44 C43 118.7(3) . .
C44 C45 C46 118.3(3) . .
C44 C45 C48 121.1(3) . .
C46 C45 C48 120.6(3) . .
C47 C46 C45 118.9(3) . .
N3 C47 C46 123.3(3) . .
C49 C48 C52 117.4(3) . .
C49 C48 C45 120.9(3) . .
C52 C48 C45 121.7(3) . .
C48 C49 C50 119.4(3) . .
N4 C50 C49 124.0(3) . .
N4 C51 C52 123.1(3) . .
C51 C52 C48 119.4(3) . .
O9 C53 C54 109.7(2) . .
O10 C55 C56 112.1(3) . .
C80 C57 O11 122.1(6) . .
C59 C58 O50 0.0(9) 2_655 2_655
C59 C58 O50 147.6(13) 2_655 .
O50 C58 O50 147.6(13) 2_655 .
C33 N1 C37 117.6(2) . .
C41 N2 C40 117.6(2) . .
C47 N3 C43 117.2(3) . .
C50 N4 C51 116.5(3) . .

loop_
_geom_bond_atom_site_label_1
_geom_bond_atom_site_label_2
_geom_bond_distance
_geom_bond_site_symmetry_2
O1 C1 1.381(3) .
O2 C3 1.371(3) .
O3 C10 1.382(3) .
O4 C12 1.380(3) .
O5 C18 1.380(3) .
O6 C20 1.385(3) .
O7 C26 1.377(3) .
O8 C28 1.383(3) .
O9 C53 1.442(4) .
O10 C55 1.444(4) .
O11 C57 1.522(9) .
C1 C2 1.383(3) .
C1 C6 1.409(3) .
C2 C3 1.394(3) .
C3 C4 1.405(3) .
C4 C5 1.401(3) .
C4 C7 1.529(3) .
C5 C6 1.406(3) .
C6 C31 1.526(3) .
C7 C9 1.528(4) .
C7 C8 1.538(4) .
C9 C14 1.401(4) .
C9 C10 1.407(3) .
C10 C11 1.394(4) .
C11 C12 1.395(4) .
C12 C13 1.408(3) .
C13 C14 1.402(4) .
C13 C15 1.522(4) .
C15 C17 1.535(3) .
C15 C16 1.541(4) .
C17 C22 1.396(3) .
C17 C18 1.400(3) .
C18 C19 1.394(3) .
C19 C20 1.402(3) .
C20 C21 1.397(3) .
C21 C22 1.406(3) .
C21 C23 1.522(3) .
C23 C25 1.523(4) .
C23 C24 1.538(4) .
C25 C30 1.396(4) .
C25 C26 1.411(3) .
C26 C27 1.381(4) .
C27 C28 1.388(4) .
C28 C29 1.411(3) .
C29 C30 1.390(4) .
C29 C31 1.531(4) .
C31 C32 1.539(3) .
C33 N1 1.335(4) .
C33 C34 1.389(4) .
C34 C35 1.400(4) .
C35 C36 1.388(4) .
C35 C38 1.484(3) .
C36 C37 1.392(4) .
C37 N1 1.353(4) .
C38 C42 1.399(3) .
C38 C39 1.401(4) .
C39 C40 1.385(4) .
C40 N2 1.350(3) .
C41 N2 1.347(3) .
C41 C42 1.387(4) .
C43 N3 1.341(4) .
C43 C44 1.387(4) .
C44 C45 1.386(4) .
C45 C46 1.392(4) .
C45 C48 1.490(4) .
C46 C47 1.390(4) .
C47 N3 1.337(4) .
C48 C49 1.382(4) .
C48 C52 1.397(4) .
C49 C50 1.388(4) .
C50 N4 1.329(4) .
C51 N4 1.357(4) .
C51 C52 1.384(4) .
C53 C54 1.499(5) .
C55 C56 1.507(4) .
C57 C80 1.242(11) .
C58 C59 1.335(9) 2_655
C58 O50 1.335(9) 2_655
C58 O50 1.335(9) .
